data_4321582
loop_
_publ_author_name
'Ichiro Ino'
'Liang Ping Wu'
'Megumu Munakata'
'Takayoshi Kuroda-Sowa'
'Masahiko Maekawa'
'Yusaku Suenaga'
'Ryusuke Sakai'

_publ_section_title
;
 Bridged Silver(I) Complexes of the Polycyclic Aromatic Compounds
 Tetraphenylethylene and 1,1,4,4-Tetraphenyl-1,3-butadiene
;
_journal_name_full 'Inorganic Chemistry'
_journal_page_first 5430
_journal_page_last 5436
_journal_paper_doi 10.1021/ic000263u
_journal_volume 39
_journal_year 2000
_chemical_formula_moiety 'C26 H20 '
_chemical_formula_sum 'C26 H20'
_chemical_formula_weight 332.44
_space_group_IT_number 4
_symmetry_cell_setting monoclinic
_symmetry_Int_Tables_number 4
_symmetry_space_group_name_Hall 'P 2yb'
_symmetry_space_group_name_H-M 'P 1 21 1'
_cell_angle_alpha 90
_cell_angle_beta 106.994(10)
_cell_angle_gamma 90
_cell_formula_units_Z 2
_cell_length_a 9.830(2)
_cell_length_b 9.516(1)
_cell_length_c 10.696(1)
_cell_measurement_reflns_used 25
_cell_measurement_temperature 293.2
_cell_measurement_theta_max 13.6
_cell_measurement_theta_min 12.0
_cell_volume 956.8(2)
_computing_cell_refinement 'MSC/AFC Diffractometer Control'
_computing_data_collection 'MSC/AFC Diffractometer Control'
_computing_data_reduction 'teXsan Ver. 1.10'
_computing_publication_material 'teXsan Ver. 1.10'
_computing_structure_refinement 'teXsan Ver. 1.10'
_computing_structure_solution SIR92
_diffrn_measured_fraction_theta_full 0.9996
_diffrn_measured_fraction_theta_max 0.9996
_diffrn_measurement_device_type 'Rigaku AFC7R'
_diffrn_measurement_method \w-2\q
_diffrn_radiation_type 'Mo K\a'
_diffrn_radiation_wavelength 0.7107
_diffrn_reflns_av_R_equivalents 0.034
_diffrn_reflns_limit_h_max 12
_diffrn_reflns_limit_h_min 0
_diffrn_reflns_limit_k_max 12
_diffrn_reflns_limit_k_min 0
_diffrn_reflns_limit_l_max 13
_diffrn_reflns_limit_l_min -13
_diffrn_reflns_number 2468
_diffrn_reflns_theta_full 27.50
_diffrn_reflns_theta_max 27.50
_diffrn_standards_decay_% 0.12
_diffrn_standards_interval_count 150
_diffrn_standards_number 3
_exptl_absorpt_coefficient_mu 0.065
_exptl_absorpt_correction_T_max 0.995
_exptl_absorpt_correction_T_min 0.952
_exptl_absorpt_correction_type psi-scan
_exptl_absorpt_process_details '(North, Phillips & Mathews, 1968)'
_exptl_crystal_colour colorless
_exptl_crystal_density_diffrn 1.154
_exptl_crystal_density_method 'not measured'
_exptl_crystal_description brick
_exptl_crystal_size_max 0.300
_exptl_crystal_size_mid 0.250
_exptl_crystal_size_min 0.200
_refine_diff_density_max 0.35
_refine_diff_density_min -0.42
_refine_ls_extinction_method none
_refine_ls_goodness_of_fit_ref 1.007
_refine_ls_hydrogen_treatment noref
_refine_ls_number_parameters 236
_refine_ls_number_reflns 2332
_refine_ls_R_factor_gt 0.0472
_refine_ls_shift/su_max 0.0037
_refine_ls_structure_factor_coef Fsqd
_refine_ls_weighting_details 'w = 1/[\s^2^(Fo^2^) + (0.06000(Max(Fo^2^,0) + 2Fc^2^)/3)^2^]'
_refine_ls_weighting_scheme calc
_refine_ls_wR_factor_ref 0.1500
_reflns_number_gt 1098
_reflns_number_total 2332
_reflns_threshold_expression F^2^>2.0\s(F^2^)
_cod_data_source_file ic000263u_1.cif
_cod_data_source_block tphe
_cod_original_cell_volume 956.9(2)
_cod_original_formula_sum 'C26 H20 '
_cod_database_code 4321582

loop_
_symmetry_equiv_pos_as_xyz
x,y,z
-x,1/2+y,-z

loop_
_atom_site_label
_atom_site_type_symbol
_atom_site_fract_x
_atom_site_fract_y
_atom_site_fract_z
_atom_site_U_iso_or_equiv
_atom_site_adp_type
_atom_site_occupancy
_atom_site_calc_flag
_atom_site_refinement_flags
_atom_site_disorder_assembly
_atom_site_disorder_group
C(1) C -0.5104(4) -0.136(2) -0.6332(4) 0.055(1) Uani 1.00 d . . .
C(2) C -0.6029(5) -0.167(2) -0.5622(4) 0.069(1) Uani 1.00 d . . .
C(3) C -0.6753(5) -0.291(2) -0.5802(4) 0.073(1) Uani 1.00 d . . .
C(4) C -0.6553(5) -0.388(2) -0.6684(5) 0.069(1) Uani 1.00 d . . .
C(5) C -0.5624(4) -0.358(2) -0.7414(4) 0.058(1) Uani 1.00 d . . .
C(6) C -0.4869(4) -0.232(2) -0.7222(4) 0.050(1) Uani 1.00 d . . .
C(7) C -0.3860(4) -0.199(2) -0.7998(4) 0.0483(10) Uani 1.00 d . . .
C(8) C -0.2493(4) -0.165(2) -0.7412(4) 0.0485(10) Uani 1.00 d . . .
C(9) C -0.1827(4) -0.178(2) -0.5966(4) 0.0509(10) Uani 1.00 d . . .
C(10) C -0.0988(4) -0.071(2) -0.5273(4) 0.060(1) Uani 1.00 d . . .
C(11) C -0.0371(5) -0.080(2) -0.3929(5) 0.079(1) Uani 1.00 d . . .
C(12) C -0.0593(5) -0.199(2) -0.3275(5) 0.083(2) Uani 1.00 d . . .
C(13) C -0.1408(5) -0.306(2) -0.3936(5) 0.080(1) Uani 1.00 d . . .
C(14) C -0.2010(4) -0.296(2) -0.5282(5) 0.067(1) Uani 1.00 d . . .
C(15) C -0.1977(4) 0.001(2) -0.9045(4) 0.062(1) Uani 1.00 d . . .
C(16) C -0.1089(6) 0.054(2) -0.9711(5) 0.080(2) Uani 1.00 d . . .
C(17) C 0.0253(6) -0.001(2) -0.9499(4) 0.078(2) Uani 1.00 d . . .
C(18) C 0.0720(4) -0.108(2) -0.8609(5) 0.068(1) Uani 1.00 d . . .
C(19) C -0.0176(4) -0.160(2) -0.7945(4) 0.058(1) Uani 1.00 d . . .
C(20) C -0.1545(4) -0.109(2) -0.8156(4) 0.050(1) Uani 1.00 d . . .
C(21) C -0.5840(5) -0.148(2) -1.0012(4) 0.074(1) Uani 1.00 d . . .
C(22) C -0.6478(7) -0.154(2) -1.1350(6) 0.119(2) Uani 1.00 d . . .
C(23) C -0.581(1) -0.221(2) -1.2123(6) 0.136(3) Uani 1.00 d . . .
C(24) C -0.448(1) -0.278(2) -1.1586(7) 0.132(3) Uani 1.00 d . . .
C(25) C -0.3825(6) -0.274(2) -1.0244(5) 0.089(2) Uani 1.00 d . . .
C(26) C -0.4503(4) -0.206(2) -0.9450(4) 0.061(1) Uani 1.00 d . . .
H(1) H -0.4570 -0.0548 -0.6200 0.0677 Uiso 1.00 calc . . .
H(2) H -0.6185 -0.1076 -0.4994 0.0854 Uiso 1.00 calc . . .
H(3) H -0.7410 -0.3179 -0.5296 0.0895 Uiso 1.00 calc . . .
H(4) H -0.7079 -0.4828 -0.6816 0.0835 Uiso 1.00 calc . . .
H(5) H -0.5495 -0.4303 -0.8071 0.0712 Uiso 1.00 calc . . .
H(6) H -0.0825 0.0048 -0.5743 0.0747 Uiso 1.00 calc . . .
H(7) H 0.0234 -0.0122 -0.3457 0.0998 Uiso 1.00 calc . . .
H(8) H -0.0160 -0.2088 -0.2323 0.0990 Uiso 1.00 calc . . .
H(9) H -0.1549 -0.3968 -0.3466 0.0965 Uiso 1.00 calc . . .
H(10) H -0.2634 -0.3798 -0.5755 0.0839 Uiso 1.00 calc . . .
H(11) H -0.2915 0.0348 -0.9190 0.0769 Uiso 1.00 calc . . .
H(12) H -0.1441 0.1217 -1.0355 0.0970 Uiso 1.00 calc . . .
H(13) H 0.0849 0.0302 -0.9983 0.0930 Uiso 1.00 calc . . .
H(14) H 0.1651 -0.1519 -0.8484 0.0822 Uiso 1.00 calc . . .
H(15) H 0.0181 -0.2393 -0.7256 0.0725 Uiso 1.00 calc . . .
H(16) H -0.6334 -0.1096 -0.9429 0.0909 Uiso 1.00 calc . . .
H(17) H -0.7408 -0.1169 -1.1732 0.1507 Uiso 1.00 calc . . .
H(18) H -0.6230 -0.2394 -1.3049 0.1660 Uiso 1.00 calc . . .
H(19) H -0.3915 -0.3323 -1.2097 0.1586 Uiso 1.00 calc . . .
H(20) H -0.2854 -0.3282 -0.9842 0.1156 Uiso 1.00 calc . . .

loop_
_atom_site_aniso_label
_atom_site_aniso_U_11
_atom_site_aniso_U_22
_atom_site_aniso_U_33
_atom_site_aniso_U_12
_atom_site_aniso_U_13
_atom_site_aniso_U_23
C(1) 0.058(2) 0.059(3) 0.046(2) 0.003(2) 0.015(2) -0.001(2)
C(2) 0.068(3) 0.095(3) 0.049(2) 0.001(2) 0.028(2) -0.003(3)
C(3) 0.060(3) 0.107(3) 0.056(3) -0.011(3) 0.024(2) 0.009(2)
C(4) 0.058(3) 0.080(3) 0.070(3) -0.020(2) 0.019(2) 0.009(2)
C(5) 0.058(2) 0.061(2) 0.052(2) -0.010(2) 0.009(2) -0.003(2)
C(6) 0.046(2) 0.059(2) 0.041(2) 0.000(2) 0.008(2) 0.002(2)
C(7) 0.051(2) 0.048(2) 0.049(2) 0.000(2) 0.018(1) 0.001(2)
C(8) 0.049(2) 0.045(2) 0.053(2) 0.003(2) 0.018(1) 0.003(2)
C(9) 0.040(2) 0.059(2) 0.054(2) 0.010(2) 0.013(2) 0.005(2)
C(10) 0.056(2) 0.061(3) 0.061(2) -0.001(2) 0.014(2) -0.001(2)
C(11) 0.069(3) 0.096(4) 0.063(2) -0.001(3) 0.007(2) -0.009(3)
C(12) 0.072(3) 0.106(4) 0.063(3) 0.021(3) 0.008(2) 0.016(2)
C(13) 0.071(3) 0.095(3) 0.072(2) 0.018(3) 0.019(2) 0.033(3)
C(14) 0.061(2) 0.062(3) 0.073(2) 0.007(2) 0.011(2) 0.024(2)
C(15) 0.055(2) 0.056(3) 0.071(3) 0.003(2) 0.011(2) 0.010(2)
C(16) 0.087(3) 0.083(4) 0.073(3) -0.013(3) 0.029(3) 0.025(3)
C(17) 0.080(3) 0.098(4) 0.068(3) -0.032(2) 0.040(3) -0.004(2)
C(18) 0.052(2) 0.082(3) 0.079(3) -0.011(2) 0.035(2) -0.018(2)
C(19) 0.054(2) 0.056(3) 0.066(3) 0.003(2) 0.019(2) 0.000(2)
C(20) 0.050(2) 0.047(2) 0.055(2) -0.008(2) 0.019(2) -0.005(2)
C(21) 0.064(2) 0.095(4) 0.055(2) -0.022(2) 0.003(2) 0.013(3)
C(22) 0.120(5) 0.151(7) 0.058(2) -0.062(4) -0.018(3) 0.034(4)
C(23) 0.207(7) 0.158(7) 0.043(3) -0.101(6) 0.034(4) -0.011(4)
C(24) 0.208(7) 0.135(7) 0.081(3) -0.080(6) 0.084(4) -0.049(5)
C(25) 0.112(4) 0.092(4) 0.085(3) -0.025(3) 0.066(3) -0.040(3)
C(26) 0.068(2) 0.062(3) 0.049(2) -0.022(2) 0.011(2) 0.004(2)

loop_
_atom_type_symbol
_atom_type_description
_atom_type_scat_dispersion_real
_atom_type_scat_dispersion_imag
_atom_type_scat_source
C C 0.003 0.002
;International Tables for Crystallography
(1992, Vol. C, Tables 4.2.6.8 and 6.1.1.1)
;
H H 0.000 0.000
;International Tables for Crystallography
(1992, Vol. C, Table 6.1.1.2)
;

loop_
_geom_angle_atom_site_label_1
_geom_angle_atom_site_label_2
_geom_angle_atom_site_label_3
_geom_angle
_geom_angle_site_symmetry_1
_geom_angle_site_symmetry_2
_geom_angle_site_symmetry_3
_geom_angle_publ_flag
C(2) C(1) C(6) 120.3(4) . 1_555 1_555 yes
C(1) C(2) C(3) 120.7(4) . 1_555 1_555 yes
C(2) C(3) C(4) 120.4(4) . 1_555 1_555 yes
C(3) C(4) C(5) 119.7(5) . 1_555 1_555 yes
C(4) C(5) C(6) 120.2(4) . 1_555 1_555 yes
C(1) C(6) C(5) 118.8(4) . 1_555 1_555 yes
C(1) C(6) C(7) 120.6(4) . 1_555 1_555 yes
C(5) C(6) C(7) 120.6(4) . 1_555 1_555 yes
C(6) C(7) C(8) 121.6(3) . 1_555 1_555 yes
C(6) C(7) C(26) 114.7(3) . 1_555 1_555 yes
C(8) C(7) C(26) 123.7(3) . 1_555 1_555 yes
C(7) C(8) C(9) 122.4(3) . 1_555 1_555 yes
C(7) C(8) C(20) 122.2(3) . 1_555 1_555 yes
C(9) C(8) C(20) 115.4(3) . 1_555 1_555 yes
C(8) C(9) C(10) 120.4(4) . 1_555 1_555 yes
C(8) C(9) C(14) 121.9(4) . 1_555 1_555 yes
C(10) C(9) C(14) 117.7(4) . 1_555 1_555 yes
C(9) C(10) C(11) 121.5(4) . 1_555 1_555 yes
C(10) C(11) C(12) 119.3(5) . 1_555 1_555 yes
C(11) C(12) C(13) 120.4(5) . 1_555 1_555 yes
C(12) C(13) C(14) 119.9(5) . 1_555 1_555 yes
C(9) C(14) C(13) 121.2(5) . 1_555 1_555 yes
C(16) C(15) C(20) 120.9(4) . 1_555 1_555 yes
C(15) C(16) C(17) 120.3(5) . 1_555 1_555 yes
C(16) C(17) C(18) 120.2(4) . 1_555 1_555 yes
C(17) C(18) C(19) 119.2(4) . 1_555 1_555 yes
C(18) C(19) C(20) 122.1(4) . 1_555 1_555 yes
C(8) C(20) C(15) 121.3(4) . 1_555 1_555 yes
C(8) C(20) C(19) 121.2(4) . 1_555 1_555 yes
C(15) C(20) C(19) 117.4(4) . 1_555 1_555 yes
C(22) C(21) C(26) 121.1(6) . 1_555 1_555 yes
C(21) C(22) C(23) 119.8(7) . 1_555 1_555 yes
C(22) C(23) C(24) 120.1(6) . 1_555 1_555 yes
C(23) C(24) C(25) 120.8(7) . 1_555 1_555 yes
C(24) C(25) C(26) 119.3(6) . 1_555 1_555 yes
C(7) C(26) C(21) 119.4(4) . 1_555 1_555 yes
C(7) C(26) C(25) 121.7(4) . 1_555 1_555 yes
C(21) C(26) C(25) 118.9(5) . 1_555 1_555 yes

loop_
_geom_bond_atom_site_label_1
_geom_bond_atom_site_label_2
_geom_bond_distance
_geom_bond_site_symmetry_1
_geom_bond_site_symmetry_2
_geom_bond_publ_flag
C(1) C(2) 1.377(6) . . yes
C(1) C(6) 1.390(6) . . yes
C(2) C(3) 1.361(7) . . yes
C(3) C(4) 1.375(7) . . yes
C(4) C(5) 1.393(6) . . yes
C(5) C(6) 1.389(6) . . yes
C(6) C(7) 1.502(5) . . yes
C(7) C(8) 1.346(5) . . yes
C(7) C(26) 1.497(5) . . yes
C(8) C(9) 1.498(5) . . yes
C(8) C(20) 1.490(5) . . yes
C(9) C(10) 1.380(6) . . yes
C(9) C(14) 1.383(6) . . yes
C(10) C(11) 1.390(7) . . yes
C(11) C(12) 1.378(8) . . yes
C(12) C(13) 1.357(8) . . yes
C(13) C(14) 1.390(7) . . yes
C(15) C(16) 1.372(6) . . yes
C(15) C(20) 1.396(6) . . yes
C(16) C(17) 1.373(7) . . yes
C(17) C(18) 1.379(7) . . yes
C(18) C(19) 1.374(6) . . yes
C(19) C(20) 1.385(5) . . yes
C(21) C(22) 1.386(7) . . yes
C(21) C(26) 1.389(6) . . yes
C(22) C(23) 1.35(1) . . yes
C(23) C(24) 1.38(1) . . yes
C(24) C(25) 1.391(9) . . yes
C(25) C(26) 1.382(6) . . yes

loop_
_geom_contact_atom_site_label_1
_geom_contact_atom_site_label_2
_geom_contact_distance
_geom_contact_site_symmetry_1
_geom_contact_site_symmetry_2
_geom_contact_publ_flag
C(21) C(25) 3.598(8) . 2_453 ?

loop_
_cod_related_entry_id
_cod_related_entry_database
_cod_related_entry_code
1 ChemSpider 62645
